data_7110252
loop_
_publ_author_name
'Yang Gao'
'Wanqing Wu'
'Huawen Huang'
'Yubing Huang'
'Huanfeng Jiang'

_publ_section_title
;
 Palladium-catalyzed intermolecular [3 + 2] carbocyclization of alkynols
 and propiolates: an efficient entry to halo-cyclopentadienes
;
_journal_name_full Chem.Commun.
_journal_page_first 846
_journal_paper_doi 10.1039/c3cc47310d
_journal_volume 50
_journal_year 2014
_chemical_formula_sum 'C15 H20 Br O4'
_chemical_formula_weight 344.22
_chemical_name_systematic
;
?
;
_space_group_IT_number 14
_symmetry_space_group_name_Hall '-P 2yn'
_symmetry_space_group_name_H-M 'P 1 21/n 1'
_atom_sites_solution_hydrogens geom
_atom_sites_solution_primary direct
_atom_sites_solution_secondary difmap
_audit_creation_method SHELXL-97
_cell_angle_alpha 90.00
_cell_angle_beta 91.966(2)
_cell_angle_gamma 90.00
_cell_formula_units_Z 4
_cell_length_a 5.76610(10)
_cell_length_b 11.1691(2)
_cell_length_c 22.7520(5)
_cell_measurement_temperature 293(2)
_cell_volume 1464.42(5)
_computing_structure_refinement 'SHELXL-97 (Sheldrick, 1997)'
_computing_structure_solution 'SHELXS-97 (Sheldrick, 1990)'
_diffrn_ambient_temperature 293(2)
_diffrn_measured_fraction_theta_full 0.929
_diffrn_measured_fraction_theta_max 0.929
_diffrn_radiation_monochromator graphite
_diffrn_radiation_source 'fine-focus sealed tube'
_diffrn_radiation_type MoK\a
_diffrn_radiation_wavelength 0.71073
_diffrn_reflns_av_R_equivalents 0.0387
_diffrn_reflns_av_sigmaI/netI 0.0297
_diffrn_reflns_limit_h_max 7
_diffrn_reflns_limit_h_min -7
_diffrn_reflns_limit_k_max 15
_diffrn_reflns_limit_k_min -15
_diffrn_reflns_limit_l_max 28
_diffrn_reflns_limit_l_min -31
_diffrn_reflns_number 21381
_diffrn_reflns_theta_full 29.46
_diffrn_reflns_theta_max 29.46
_diffrn_reflns_theta_min 2.56
_exptl_absorpt_coefficient_mu 2.818
_exptl_crystal_density_diffrn 1.561
_exptl_crystal_density_method 'not measured'
_exptl_crystal_F_000 708
_refine_diff_density_max 1.891
_refine_diff_density_min -0.982
_refine_diff_density_rms 0.099
_refine_ls_extinction_method none
_refine_ls_goodness_of_fit_ref 1.030
_refine_ls_hydrogen_treatment mixed
_refine_ls_matrix_type full
_refine_ls_number_parameters 181
_refine_ls_number_reflns 3762
_refine_ls_number_restraints 0
_refine_ls_restrained_S_all 1.030
_refine_ls_R_factor_all 0.0590
_refine_ls_R_factor_gt 0.0462
_refine_ls_shift/su_max 0.000
_refine_ls_shift/su_mean 0.000
_refine_ls_structure_factor_coef Fsqd
_refine_ls_weighting_details 'calc w=1/[\s^2^(Fo^2^)+(0.0403P)^2^+4.5624P] where P=(Fo^2^+2Fc^2^)/3'
_refine_ls_weighting_scheme calc
_refine_ls_wR_factor_gt 0.1037
_refine_ls_wR_factor_ref 0.1114
_reflns_number_gt 3152
_reflns_number_total 3762
_reflns_threshold_expression >2sigma(I)
_cod_data_source_file c3cc47310d.txt
_cod_data_source_block 1a
_cod_database_code 7110252

loop_
_symmetry_equiv_pos_as_xyz
'x, y, z'
'-x+1/2, y+1/2, -z+1/2'
'-x, -y, -z'
'x-1/2, -y-1/2, z-1/2'

loop_
_atom_site_label
_atom_site_type_symbol
_atom_site_fract_x
_atom_site_fract_y
_atom_site_fract_z
_atom_site_U_iso_or_equiv
_atom_site_adp_type
_atom_site_occupancy
_atom_site_symmetry_multiplicity
_atom_site_calc_flag
_atom_site_refinement_flags
Br1 Br 1.28270(6) 0.89456(3) 0.081864(14) 0.02740(11) Uani 1 1 d .
O2 O 0.9142(4) 0.4069(2) 0.21154(11) 0.0319(6) Uani 1 1 d .
O1 O 1.1735(4) 0.5591(2) 0.22159(9) 0.0246(5) Uani 1 1 d .
C6 C 1.1618(5) 0.5935(3) 0.08968(13) 0.0192(6) Uani 1 1 d .
H6A H 1.2097 0.5705 0.0508 0.023 Uiso 1 1 calc R
H6B H 1.2937 0.6303 0.1102 0.023 Uiso 1 1 calc R
C1 C 1.0350(5) 0.7990(3) 0.05323(13) 0.0203(6) Uani 1 1 d .
C9 C 0.7993(5) 0.6014(3) 0.17786(14) 0.0270(7) Uani 1 1 d .
H9A H 0.7515 0.6232 0.2169 0.032 Uiso 1 1 calc R
H9B H 0.6676 0.5649 0.1571 0.032 Uiso 1 1 calc R
C4 C 0.7685(5) 0.6448(3) 0.04194(13) 0.0190(6) Uani 1 1 d .
H4A H 0.8070 0.5675 0.0254 0.023 Uiso 1 1 calc R
H4B H 0.6266 0.6360 0.0632 0.023 Uiso 1 1 calc R
C2 C 0.9036(6) 0.8230(3) 0.00528(13) 0.0227(6) Uani 1 1 d .
H2A H 0.9160 0.8892 -0.0192 0.027 Uiso 1 1 calc R
C3 C 0.7358(5) 0.7248(3) -0.00149(13) 0.0213(6) Uani 1 1 d .
C10 C 0.8713(5) 0.7142(3) 0.14510(13) 0.0231(6) Uani 1 1 d .
H10A H 0.9914 0.7554 0.1681 0.028 Uiso 1 1 calc R
H10B H 0.7390 0.7675 0.1408 0.028 Uiso 1 1 calc R
C5 C 0.9625(5) 0.6854(3) 0.08367(12) 0.0177(5) Uani 1 1 d .
C7 C 1.0891(5) 0.4814(3) 0.12327(13) 0.0214(6) Uani 1 1 d .
H7A H 0.9713 0.4388 0.1001 0.026 Uiso 1 1 calc R
H7B H 1.2221 0.4289 0.1287 0.026 Uiso 1 1 calc R
C8 C 0.9945(5) 0.5122(3) 0.18300(13) 0.0221(6) Uani 1 1 d .
C11 C 1.2786(6) 0.4584(3) 0.25078(16) 0.0300(7) Uani 1 1 d .
H11A H 1.3207 0.4776 0.2913 0.036 Uiso 1 1 calc R
H11B H 1.4166 0.4329 0.2310 0.036 Uiso 1 1 calc R
C12 C 1.0940(8) 0.3624(4) 0.2475(2) 0.0571(14) Uani 1 1 d .
H12A H 1.1557 0.2894 0.2311 0.069 Uiso 1 1 calc R
H12B H 1.0391 0.3450 0.2864 0.069 Uiso 1 1 calc R
O3 O 0.4192(4) 0.6341(2) -0.05446(11) 0.0319(5) Uani 1 1 d .
O4 O 0.5842(6) 0.8022(2) -0.08978(12) 0.0490(8) Uani 1 1 d .
C13 C 0.5588(6) 0.7137(3) -0.04981(14) 0.0264(7) Uani 1 1 d .
C14 C 0.4336(9) 0.8001(4) -0.14239(19) 0.0539(12) Uani 1 1 d .
H14A H 0.3858 0.7184 -0.1508 0.065 Uiso 1 1 calc R
H14B H 0.5178 0.8296 -0.1756 0.065 Uiso 1 1 calc R
C15 C 0.2320(9) 0.8735(6) -0.1342(2) 0.078(2) Uani 1 1 d .
H15A H 0.1340 0.8713 -0.1691 0.116 Uiso 1 1 calc R
H15B H 0.2796 0.9544 -0.1264 0.116 Uiso 1 1 calc R
H15C H 0.1480 0.8436 -0.1016 0.116 Uiso 1 1 calc R

loop_
_atom_site_aniso_label
_atom_site_aniso_U_11
_atom_site_aniso_U_22
_atom_site_aniso_U_33
_atom_site_aniso_U_23
_atom_site_aniso_U_13
_atom_site_aniso_U_12
Br1 0.02959(18) 0.02151(16) 0.03029(18) 0.00071(12) -0.01075(12) -0.00422(12)
O2 0.0274(12) 0.0373(13) 0.0302(13) 0.0160(10) -0.0097(10) -0.0134(10)
O1 0.0260(11) 0.0264(11) 0.0208(11) 0.0049(9) -0.0089(9) -0.0034(9)
C6 0.0171(13) 0.0206(14) 0.0196(14) 0.0009(11) -0.0010(10) 0.0026(11)
C1 0.0211(14) 0.0168(13) 0.0226(14) -0.0018(11) -0.0040(11) -0.0004(11)
C9 0.0188(14) 0.0428(19) 0.0196(14) 0.0073(14) 0.0028(11) 0.0018(14)
C4 0.0166(13) 0.0226(14) 0.0178(14) -0.0021(11) -0.0011(10) 0.0027(11)
C2 0.0316(16) 0.0174(13) 0.0187(14) 0.0008(11) -0.0049(12) 0.0005(12)
C3 0.0226(14) 0.0209(14) 0.0200(14) -0.0030(11) -0.0070(11) 0.0034(12)
C10 0.0226(15) 0.0274(15) 0.0193(14) -0.0010(12) -0.0013(11) 0.0091(12)
C5 0.0168(13) 0.0198(13) 0.0164(13) 0.0010(11) -0.0020(10) 0.0010(11)
C7 0.0214(14) 0.0210(14) 0.0213(15) 0.0028(11) -0.0051(11) 0.0005(11)
C8 0.0187(14) 0.0280(15) 0.0192(14) 0.0063(12) -0.0051(11) -0.0051(12)
C11 0.0265(16) 0.0356(18) 0.0271(16) 0.0130(14) -0.0093(13) -0.0042(14)
C12 0.048(2) 0.055(3) 0.066(3) 0.037(2) -0.034(2) -0.025(2)
O3 0.0270(12) 0.0360(13) 0.0319(13) -0.0005(10) -0.0120(10) -0.0044(10)
O4 0.080(2) 0.0226(12) 0.0416(15) 0.0081(11) -0.0422(15) -0.0081(13)
C13 0.0311(17) 0.0221(15) 0.0253(16) -0.0043(12) -0.0114(13) 0.0071(13)
C14 0.079(3) 0.039(2) 0.041(2) 0.0057(18) -0.035(2) -0.001(2)
C15 0.055(3) 0.122(5) 0.054(3) -0.033(3) -0.025(2) 0.039(3)

loop_
_atom_type_symbol
_atom_type_description
_atom_type_scat_dispersion_real
_atom_type_scat_dispersion_imag
_atom_type_scat_source
C C 0.0033 0.0016 'International Tables Vol C Tables 4.2.6.8 and 6.1.1.4'
H H 0.0000 0.0000 'International Tables Vol C Tables 4.2.6.8 and 6.1.1.4'
O O 0.0106 0.0060 'International Tables Vol C Tables 4.2.6.8 and 6.1.1.4'
Br Br -0.2901 2.4595 'International Tables Vol C Tables 4.2.6.8 and 6.1.1.4'

loop_
_geom_angle_atom_site_label_1
_geom_angle_atom_site_label_2
_geom_angle_atom_site_label_3
_geom_angle
C12 O2 C8 108.3(3)
C11 O1 C8 106.4(2)
C7 C6 C5 111.8(2)
C2 C1 C5 112.7(3)
C2 C1 Br1 124.9(2)
C5 C1 Br1 122.4(2)
C8 C9 C10 111.6(3)
C3 C4 C5 110.2(3)
C1 C2 C3 106.8(3)
C4 C3 C2 110.2(3)
C4 C3 C13 124.6(3)
C2 C3 C13 125.2(3)
C9 C10 C5 112.1(3)
C4 C5 C1 100.0(2)
C4 C5 C6 112.9(2)
C1 C5 C6 112.5(2)
C4 C5 C10 111.3(2)
C1 C5 C10 110.4(2)
C6 C5 C10 109.5(2)
C8 C7 C6 112.0(2)
O2 C8 O1 105.1(2)
O2 C8 C9 109.1(3)
O1 C8 C9 109.1(3)
O2 C8 C7 110.6(3)
O1 C8 C7 111.0(2)
C9 C8 C7 111.7(2)
O1 C11 C12 104.4(3)
O2 C12 C11 106.6(3)
C13 O4 C14 117.8(3)
O3 C13 O4 124.6(3)
O3 C13 C3 124.8(3)
O4 C13 C3 110.5(3)
O4 C14 C15 110.3(4)

loop_
_geom_bond_atom_site_label_1
_geom_bond_atom_site_label_2
_geom_bond_distance
Br1 C1 1.882(3)
O2 C12 1.391(4)
O2 C8 1.428(4)
O1 C11 1.430(4)
O1 C8 1.431(3)
C6 C7 1.532(4)
C6 C5 1.543(4)
C1 C2 1.334(4)
C1 C5 1.511(4)
C9 C8 1.505(4)
C9 C10 1.528(5)
C4 C3 1.340(4)
C4 C5 1.512(4)
C2 C3 1.467(4)
C3 C13 1.479(4)
C10 C5 1.544(4)
C7 C8 1.521(4)
C11 C12 1.511(5)
O3 C13 1.201(4)
O4 C13 1.354(4)
O4 C14 1.454(4)
C14 C15 1.439(7)
